data_4322057
loop_
_publ_author_name
'Ann J. Stemmler'
'Jeff W. Kampf'
'Martin L. Kirk'
'Bassel H. Atasi'
'Vincent L. Pecoraro'

_publ_section_title
;
 The Preparation, Characterization, and Magnetism of Copper
 15-Metallacrown-5 Lanthanide Complexes
;
_journal_name_full 'Inorganic Chemistry'
_journal_page_first 2807
_journal_page_last 2817
_journal_paper_doi 10.1021/ic9800233
_journal_volume 38
_journal_year 1999
_chemical_formula_sum 'C45 H55 Cu5 Eu N19 O24'
_chemical_formula_weight 1715.74
_chemical_name_systematic
; 
 ? 
;
_space_group_IT_number 14
_symmetry_cell_setting monoclinic
_symmetry_space_group_name_Hall '-P 2yn'
_symmetry_space_group_name_H-M 'P 1 21/n 1'
_atom_sites_solution_hydrogens geom
_atom_sites_solution_primary direct
_atom_sites_solution_secondary difmap
_audit_creation_method SHELXL
_cell_angle_alpha 90.00
_cell_angle_beta 96.850(10)
_cell_angle_gamma 90.00
_cell_formula_units_Z 4
_cell_length_a 16.319(2)
_cell_length_b 21.863(2)
_cell_length_c 18.410(3)
_cell_measurement_reflns_used 40
_cell_measurement_temperature 178(2)
_cell_measurement_theta_max 10.20
_cell_measurement_theta_min 5.90
_cell_volume 6521.5(15)
_computing_cell_refinement 'Siemens XSCANS'
_computing_data_collection 'Siemens XSCANS'
_computing_data_reduction 'Siemens XSCANS'
_computing_molecular_graphics 'Siemens SHELXTL'
_computing_publication_material 'Siemens SHELXTL'
_computing_structure_refinement 'Siemens SHELXTL'
_computing_structure_solution 'Siemens SHELXTL'
_diffrn_ambient_temperature 178(2)
_diffrn_measurement_device 'Siemens P4 '
_diffrn_measurement_method 'omega scans'
_diffrn_radiation_monochromator graphite
_diffrn_radiation_source 'fine-focus sealed tube'
_diffrn_radiation_type MoK\a
_diffrn_radiation_wavelength 0.71073
_diffrn_reflns_av_R_equivalents 0.0000
_diffrn_reflns_av_sigmaI/netI 0.2806
_diffrn_reflns_limit_h_max 19
_diffrn_reflns_limit_h_min -19
_diffrn_reflns_limit_k_max 26
_diffrn_reflns_limit_k_min 0
_diffrn_reflns_limit_l_max 21
_diffrn_reflns_limit_l_min 0
_diffrn_reflns_number 11419
_diffrn_reflns_theta_max 25.00
_diffrn_reflns_theta_min 2.51
_diffrn_standards_decay_% 2.21
_diffrn_standards_interval_count 97
_diffrn_standards_number 3
_exptl_absorpt_coefficient_mu 2.638
_exptl_absorpt_correction_T_max 1.190
_exptl_absorpt_correction_T_min 0.812
_exptl_absorpt_correction_type empirical
_exptl_crystal_colour green
_exptl_crystal_density_diffrn 1.747
_exptl_crystal_description needle
_exptl_crystal_F_000 3432
_exptl_crystal_size_max 0.18
_exptl_crystal_size_mid 0.10
_exptl_crystal_size_min 0.06
_refine_diff_density_max 1.167
_refine_diff_density_min -0.912
_refine_diff_density_rms 0.125
_refine_ls_extinction_method none
_refine_ls_goodness_of_fit_all 0.737
_refine_ls_goodness_of_fit_obs 0.935
_refine_ls_matrix_type full
_refine_ls_number_parameters 768
_refine_ls_number_reflns 11414
_refine_ls_number_restraints 0
_refine_ls_restrained_S_all 0.737
_refine_ls_restrained_S_obs 0.935
_refine_ls_R_factor_all 0.1262
_refine_ls_R_factor_obs 0.0463
_refine_ls_shift/esd_max 0.001
_refine_ls_shift/esd_mean 0.000
_refine_ls_structure_factor_coef Fsqd
_refine_ls_weighting_details 'w=1/[\s^2^(Fo^2^)+(0.0134P)^2^+0.0000P] where P=(Fo^2^+2Fc^2^)/3'
_refine_ls_weighting_scheme calc
_refine_ls_wR_factor_all 0.0935
_refine_ls_wR_factor_obs 0.0750
_reflns_number_observed 4593
_reflns_number_total 11419
_reflns_observed_criterion >2sigma(I)
_cod_data_source_file ic9800233_2.cif
_cod_data_source_block cueu
_cod_depositor_comments
;
The following automatic conversions were performed:

'_refine_ls_weighting_scheme' value 'calc
w=1/[\s^2^(Fo^2^)+(0.0134P)^2^+0.0000P] where P=(Fo^2^+2Fc^2^)/3' was
changed to 'calc'. New tag '_refine_ls_weighting_details' was
created. The value of the new tag was set to
'w=1/[\s^2^(Fo^2^)+(0.0134P)^2^+0.0000P] where P=(Fo^2^+2Fc^2^)/3'.

Automatic conversion script
Id: cif_fix_values 3143 2015-03-26 13:38:13Z robertas 
;
_cod_database_code 4322057

loop_
_symmetry_equiv_pos_as_xyz
'x, y, z'
'-x+1/2, y+1/2, -z+1/2'
'-x, -y, -z'
'x-1/2, -y-1/2, z-1/2'

loop_
_atom_site_aniso_label
_atom_site_aniso_U_11
_atom_site_aniso_U_22
_atom_site_aniso_U_33
_atom_site_aniso_U_23
_atom_site_aniso_U_13
_atom_site_aniso_U_12
Eu1 0.0177(3) 0.0178(3) 0.0186(2) -0.0015(3) 0.0023(2) -0.0007(3)
Cu1 0.0335(8) 0.0276(7) 0.0230(7) -0.0011(6) -0.0001(6) -0.0024(6)
Cu2 0.0263(7) 0.0252(7) 0.0226(7) -0.0017(6) 0.0020(6) -0.0008(6)
Cu3 0.0224(7) 0.0232(7) 0.0221(7) -0.0022(6) 0.0019(6) -0.0019(6)
Cu4 0.0271(8) 0.0235(7) 0.0271(7) -0.0035(6) 0.0038(6) 0.0001(6)
Cu5 0.0266(8) 0.0271(7) 0.0286(7) -0.0029(6) 0.0040(6) 0.0016(6)
O1 0.020(4) 0.026(4) 0.036(4) -0.014(3) 0.009(3) -0.004(3)
O2 0.038(5) 0.025(4) 0.019(4) -0.008(3) -0.001(3) -0.012(3)
O3 0.027(4) 0.015(4) 0.031(4) 0.006(3) 0.004(4) 0.003(3)
O4 0.035(4) 0.011(3) 0.015(4) 0.000(3) 0.001(3) 0.014(3)
O5 0.020(4) 0.035(4) 0.021(4) 0.011(3) -0.007(3) 0.000(3)
O6 0.025(4) 0.020(3) 0.019(3) -0.002(3) -0.003(3) 0.001(3)
O7 0.037(5) 0.015(3) 0.029(4) -0.004(3) 0.009(3) -0.006(3)
O8 0.016(4) 0.016(3) 0.026(4) -0.006(3) -0.002(3) -0.004(3)
O9 0.035(4) 0.020(4) 0.022(4) 0.002(3) -0.003(3) 0.003(3)
O10 0.027(4) 0.021(4) 0.030(4) 0.002(3) 0.007(3) 0.000(3)
O11 0.017(4) 0.040(5) 0.080(6) 0.023(4) 0.017(4) 0.010(4)
O12 0.023(4) 0.052(5) 0.038(4) 0.010(4) 0.006(4) 0.004(4)
O13 0.037(5) 0.100(7) 0.075(6) 0.006(6) 0.015(4) 0.014(6)
O14 0.021(4) 0.038(4) 0.033(4) -0.016(4) 0.011(3) -0.008(3)
O15 0.038(4) 0.052(5) 0.048(4) -0.007(4) 0.019(4) -0.004(5)
O16 0.029(4) 0.050(5) 0.041(4) -0.017(4) 0.012(4) -0.012(4)
O17 0.021(4) 0.032(4) 0.047(4) 0.000(4) 0.005(3) 0.002(3)
O18 0.021(4) 0.047(4) 0.040(4) 0.010(4) 0.010(4) -0.004(4)
O19 0.044(5) 0.046(5) 0.040(4) -0.016(4) 0.026(4) -0.003(4)
O20 0.044(5) 0.039(4) 0.037(4) -0.004(4) 0.019(4) 0.005(4)
O21 0.031(4) 0.062(5) 0.026(4) -0.007(4) -0.002(3) 0.000(4)
N1 0.029(4) 0.031(4) 0.011(4) 0.001(4) -0.001(3) 0.008(4)
N2 0.012(5) 0.041(5) 0.020(5) 0.017(4) -0.006(4) 0.000(4)
N3 0.022(5) 0.031(5) 0.008(4) -0.004(4) -0.001(4) -0.002(4)
N5 0.010(4) 0.032(5) 0.020(4) 0.007(4) 0.002(4) -0.001(4)
N6 0.006(4) 0.020(4) 0.021(4) 0.011(4) 0.006(4) -0.004(4)
N7 0.024(5) 0.018(4) 0.017(4) -0.005(4) 0.001(4) 0.002(4)
N8 0.014(5) 0.029(5) 0.022(5) 0.002(4) -0.001(4) -0.005(4)
N9 0.016(5) 0.010(4) 0.035(5) 0.007(4) 0.012(4) 0.002(3)
N10 0.018(5) 0.012(4) 0.050(6) 0.000(4) 0.012(4) 0.002(4)
N11 0.029(5) 0.043(6) 0.059(6) 0.000(6) 0.015(5) 0.004(6)
N12 0.019(5) 0.032(5) 0.033(5) 0.020(5) 0.011(4) 0.007(5)
N13 0.024(5) 0.033(5) 0.056(6) 0.015(4) -0.001(4) 0.006(4)
N14 0.016(5) 0.079(6) 0.016(4) -0.005(4) -0.005(4) -0.016(5)
N15 0.056(7) 0.073(7) 0.067(6) -0.033(5) 0.052(6) -0.018(5)
N16 0.047(6) 0.044(6) 0.041(6) 0.008(5) 0.010(5) 0.008(5)
N17 0.035(5) 0.033(5) 0.052(6) 0.002(4) 0.014(5) 0.006(4)
C1 0.022(5) 0.035(6) 0.042(6) -0.003(5) 0.003(5) -0.001(5)
C2 0.042(7) 0.040(7) 0.028(6) -0.002(5) -0.008(5) 0.004(5)
C3 0.032(6) 0.069(8) 0.009(5) -0.013(5) -0.001(5) -0.003(6)
C4 0.024(4) 0.028(4) 0.026(4) 0.003(4) 0.007(4) 0.001(3)
C5 0.012(5) 0.035(6) 0.009(5) -0.012(4) 0.007(4) -0.012(5)
C6 0.019(4) 0.022(4) 0.028(4) 0.002(4) 0.009(4) 0.000(4)
C7 0.016(6) 0.026(6) 0.024(6) -0.012(5) 0.000(5) -0.005(5)
C8 0.028(7) 0.030(6) 0.033(6) -0.011(5) -0.003(5) 0.007(5)
C9 0.024(6) 0.017(5) 0.041(7) -0.015(5) 0.014(5) -0.001(5)
C10 0.016(6) 0.044(7) 0.026(6) -0.004(5) 0.008(5) -0.009(5)
C11 0.011(5) 0.016(5) 0.042(7) -0.003(5) 0.013(5) -0.005(4)
C12 0.006(5) 0.055(7) 0.006(5) 0.005(5) -0.002(4) -0.008(5)
C13 0.017(6) 0.023(5) 0.040(7) 0.001(5) 0.010(6) 0.005(5)
C14 0.021(6) 0.030(6) 0.039(7) 0.011(5) -0.001(5) 0.013(5)
C15 0.017(6) 0.030(6) 0.020(5) -0.006(5) -0.006(4) -0.010(5)
C16 0.015(4) 0.028(4) 0.028(4) -0.007(4) 0.001(3) -0.006(3)
C17 0.015(6) 0.023(5) 0.017(5) -0.005(4) 0.008(5) -0.004(4)
C18 0.023(6) 0.022(6) 0.043(7) -0.022(5) 0.017(5) -0.013(5)
C19 0.034(7) 0.023(5) 0.027(6) -0.009(5) 0.006(5) 0.006(5)
C20 0.020(6) 0.046(6) 0.027(6) -0.007(5) -0.001(5) 0.007(5)
C21 0.036(7) 0.030(6) 0.032(6) -0.008(5) -0.014(5) -0.009(5)
C22 0.045(7) 0.015(5) 0.039(6) 0.000(5) 0.012(5) -0.006(5)
C23 0.013(5) 0.030(6) 0.029(6) -0.009(5) 0.015(5) -0.001(5)
C24 0.025(6) 0.020(5) 0.018(5) 0.013(4) 0.012(5) 0.019(5)
C25 0.023(6) 0.034(6) 0.045(7) -0.015(5) 0.026(5) -0.004(5)
C26 0.060(8) 0.013(5) 0.062(7) 0.008(5) 0.034(7) 0.002(5)
C27 0.048(7) 0.015(5) 0.033(6) 0.011(5) 0.011(5) 0.003(5)
C28 0.019(6) 0.045(7) 0.032(6) 0.015(5) 0.001(5) 0.000(5)
C29 0.016(5) 0.026(5) 0.020(5) 0.009(4) 0.009(4) -0.006(4)
C30 0.011(4) 0.026(4) 0.020(4) -0.002(4) 0.005(3) 0.004(3)

loop_
_atom_site_label
_atom_site_type_symbol
_atom_site_fract_x
_atom_site_fract_y
_atom_site_fract_z
_atom_site_U_iso_or_equiv
_atom_site_thermal_displace_type
_atom_site_occupancy
_atom_site_calc_flag
_atom_site_refinement_flags
_atom_site_disorder_group
Eu1 Eu 0.34938(3) 0.24251(2) 0.14264(3) 0.01804(12) Uani 1 d . .
Cu1 Cu 0.44167(8) 0.21588(5) 0.34344(6) 0.0283(3) Uani 1 d . .
Cu2 Cu 0.39727(8) 0.40069(5) 0.23168(6) 0.0248(3) Uani 1 d . .
Cu3 Cu 0.25486(7) 0.36814(5) 0.00434(6) 0.0226(3) Uani 1 d . .
Cu4 Cu 0.24018(7) 0.16023(5) -0.03144(6) 0.0258(3) Uani 1 d . .
Cu5 Cu 0.35264(7) 0.06523(5) 0.18126(6) 0.0274(3) Uani 1 d . .
O1 O 0.4453(4) 0.3980(3) 0.3330(3) 0.027(2) Uani 1 d . .
O2 O 0.4220(4) 0.3133(3) 0.2306(3) 0.028(2) Uani 1 d . .
O3 O 0.2561(4) 0.4487(2) 0.0471(3) 0.024(2) Uani 1 d . .
O4 O 0.3132(4) 0.3435(2) 0.0979(3) 0.021(2) Uani 1 d . .
O5 O 0.1795(4) 0.2137(3) -0.1042(3) 0.026(2) Uani 1 d . .
O6 O 0.2767(3) 0.2352(3) 0.0199(3) 0.022(2) Uani 1 d . .
O7 O 0.2813(4) 0.0189(3) 0.1097(3) 0.027(2) Uani 1 d . .
O8 O 0.3332(4) 0.1339(2) 0.1143(3) 0.020(2) Uani 1 d . .
O9 O 0.4408(4) 0.1342(3) 0.3797(3) 0.026(2) Uani 1 d . .
O10 O 0.3896(4) 0.1836(3) 0.2525(3) 0.026(2) Uani 1 d . .
O11 O 0.4948(4) 0.2036(3) 0.1406(4) 0.045(2) Uani 1 d . .
O12 O 0.4591(4) 0.2792(3) 0.0683(3) 0.037(2) Uani 1 d . .
O13 O 0.5877(4) 0.2459(4) 0.0827(4) 0.070(2) Uani 1 d . .
O14 O 0.2058(4) 0.2155(3) 0.1594(3) 0.030(2) Uani 1 d . .
O15 O 0.1328(4) 0.2541(3) 0.2407(3) 0.045(2) Uani 1 d . .
O16 O 0.2556(4) 0.2851(3) 0.2327(3) 0.039(2) Uani 1 d . .
O17 O 0.5198(4) 0.4314(3) 0.1877(3) 0.033(2) Uani 1 d . .
O18 O 0.3662(4) 0.3871(3) -0.0563(3) 0.035(2) Uani 1 d . .
O19 O 0.3528(4) 0.1508(3) -0.0950(3) 0.042(2) Uani 1 d . .
O20 O 0.4730(4) 0.0349(3) 0.1418(3) 0.039(2) Uani 1 d . .
O21 O 0.9716(4) 0.1247(3) 0.1998(3) 0.040(2) Uani 1 d . .
N1 N 0.4812(4) 0.2583(4) 0.4349(3) 0.024(2) Uani 1 d U .
N2 N 0.4484(4) 0.2978(4) 0.3033(4) 0.025(2) Uani 1 d U .
N3 N 0.3559(4) 0.4864(3) 0.2261(4) 0.021(2) Uani 1 d U .
N4 N 0.3270(4) 0.3956(3) 0.1388(4) 0.016(2) Uiso 1 d . .
N5 N 0.1771(4) 0.3783(3) -0.0883(4) 0.021(2) Uani 1 d U .
N6 N 0.2413(4) 0.2825(3) -0.0226(4) 0.015(2) Uani 1 d U .
N7 N 0.1869(5) 0.0810(3) -0.0629(4) 0.020(2) Uani 1 d U .
N8 N 0.2795(4) 0.1119(3) 0.0545(4) 0.022(2) Uani 1 d U .
N9 N 0.3732(4) 0.0056(3) 0.2634(4) 0.020(2) Uani 1 d U .
N10 N 0.3877(5) 0.1204(3) 0.2591(4) 0.026(2) Uani 1 d U .
N11 N 0.5154(5) 0.2439(5) 0.0976(5) 0.043(2) Uani 1 d U .
N12 N 0.1968(4) 0.2503(4) 0.2117(4) 0.027(2) Uani 1 d U .
N13 N 0.6545(5) 0.4033(4) 0.1910(4) 0.038(2) Uani 1 d U .
N14 N 0.5011(5) 0.4148(4) -0.0479(4) 0.038(2) Uani 1 d U .
N15 N 0.4749(6) 0.1955(4) -0.1210(5) 0.062(3) Uani 1 d U .
N16 N 0.5755(5) 0.0502(4) 0.0709(4) 0.043(2) Uani 1 d U .
N17 N 0.8608(5) 0.1730(4) 0.2354(4) 0.039(2) Uani 1 d U .
C1 C 0.5033(5) 0.2354(5) 0.5005(5) 0.033(3) Uani 1 d U .
H1A H 0.5008(5) 0.1924(5) 0.5071(5) 0.031(5) Uiso 1 calc R .
C2 C 0.5296(6) 0.2711(4) 0.5592(5) 0.038(3) Uani 1 d U .
H2A H 0.5452(6) 0.2529(4) 0.6057(5) 0.031(5) Uiso 1 calc R .
C3 C 0.5336(6) 0.3328(5) 0.5515(5) 0.037(3) Uani 1 d U .
H3A H 0.5529(6) 0.3582(5) 0.5919(5) 0.031(5) Uiso 1 calc R .
C4 C 0.5091(5) 0.3575(4) 0.4839(5) 0.026(2) Uani 1 d U .
H4A H 0.5092(5) 0.4006(4) 0.4773(5) 0.031(5) Uiso 1 calc R .
C5 C 0.4838(5) 0.3191(4) 0.4246(4) 0.018(2) Uani 1 d U .
C6 C 0.4561(6) 0.3413(4) 0.3480(5) 0.022(2) Uani 1 d U .
C7 C 0.3688(5) 0.5310(4) 0.2753(5) 0.022(2) Uani 1 d . .
H7A H 0.4005(5) 0.5229(4) 0.3209(5) 0.031(5) Uiso 1 calc R .
C8 C 0.3372(6) 0.5883(4) 0.2613(5) 0.031(3) Uani 1 d . .
H8A H 0.3454(6) 0.6188(4) 0.2982(5) 0.031(5) Uiso 1 calc R .
C9 C 0.2946(5) 0.6024(4) 0.1961(5) 0.026(2) Uani 1 d . .
H9A H 0.2751(5) 0.6427(4) 0.1855(5) 0.031(5) Uiso 1 calc R .
C10 C 0.2804(5) 0.5557(4) 0.1454(5) 0.028(2) Uani 1 d . .
H10A H 0.2493(5) 0.5639(4) 0.0994(5) 0.031(5) Uiso 1 calc R .
C11 C 0.3101(5) 0.4983(4) 0.1601(5) 0.022(2) Uani 1 d . .
C12 C 0.2963(5) 0.4431(5) 0.1106(5) 0.023(2) Uani 1 d . .
C13 C 0.1504(6) 0.4295(4) -0.1221(5) 0.026(3) Uani 1 d . .
H13A H 0.1617(6) 0.4675(4) -0.0980(5) 0.031(5) Uiso 1 calc R .
C14 C 0.1064(6) 0.4294(4) -0.1921(5) 0.031(3) Uani 1 d . .
H14A H 0.0869(6) 0.4662(4) -0.2154(5) 0.031(5) Uiso 1 calc R .
C15 C 0.0927(5) 0.3743(4) -0.2253(5) 0.023(2) Uani 1 d U .
H15A H 0.0659(5) 0.3728(4) -0.2740(5) 0.031(5) Uiso 1 calc R .
C16 C 0.1167(5) 0.3207(4) -0.1902(5) 0.024(2) Uani 1 d U .
H16A H 0.1035(5) 0.2821(4) -0.2125(5) 0.031(5) Uiso 1 calc R .
C17 C 0.1606(5) 0.3247(4) -0.1216(4) 0.018(2) Uani 1 d U .
C18 C 0.1973(6) 0.2683(4) -0.0785(6) 0.028(3) Uani 1 d U .
C19 C 0.1377(6) 0.0678(4) -0.1228(5) 0.028(3) Uani 1 d U .
H19A H 0.1260(6) 0.0985(4) -0.1591(5) 0.031(5) Uiso 1 calc R .
C20 C 0.1028(6) 0.0106(4) -0.1342(5) 0.031(3) Uani 1 d U .
H20A H 0.0680(6) 0.0023(4) -0.1782(5) 0.031(5) Uiso 1 calc R .
C21 C 0.1178(6) -0.0337(4) -0.0828(5) 0.034(3) Uani 1 d U .
H21A H 0.0949(6) -0.0735(4) -0.0907(5) 0.031(5) Uiso 1 calc R .
C22 C 0.1681(6) -0.0196(4) -0.0178(5) 0.032(3) Uani 1 d U .
H22A H 0.1773(6) -0.0494(4) 0.0199(5) 0.031(5) Uiso 1 calc R .
C23 C 0.2043(5) 0.0376(4) -0.0081(5) 0.023(2) Uani 1 d U .
C24 C 0.2591(6) 0.0573(4) 0.0586(5) 0.020(2) Uani 1 d U .
C25 C 0.3642(6) -0.0559(4) 0.2660(6) 0.032(3) Uani 1 d U .
H25A H 0.3410(6) -0.0764(4) 0.2229(6) 0.031(5) Uiso 1 calc R .
C26 C 0.3866(7) -0.0897(4) 0.3269(6) 0.043(3) Uani 1 d U .
H26A H 0.3793(7) -0.1328(4) 0.3254(6) 0.031(5) Uiso 1 calc R .
C27 C 0.4199(6) -0.0621(4) 0.3908(5) 0.032(3) Uani 1 d U .
H27A H 0.4358(6) -0.0852(4) 0.4338(5) 0.031(5) Uiso 1 calc R .
C28 C 0.4288(6) -0.0013(4) 0.3897(5) 0.032(3) Uani 1 d U .
H28A H 0.4508(6) 0.0193(4) 0.4332(5) 0.031(5) Uiso 1 calc R .
C29 C 0.4068(5) 0.0325(4) 0.3267(5) 0.020(2) Uani 1 d U .
C30 C 0.4129(5) 0.1016(4) 0.3223(5) 0.019(2) Uani 1 d U .
C31 C 0.5731(6) 0.3927(5) 0.1954(5) 0.035(3) Uiso 1 d . .
H31A H 0.5569(6) 0.3521(5) 0.2050(5) 0.031(5) Uiso 1 calc R .
C32 C 0.6862(6) 0.4622(4) 0.1766(5) 0.043(3) Uiso 1 d . .
H32A H 0.7200(26) 0.4593(6) 0.1362(19) 0.044(5) Uiso 1 calc R .
H32B H 0.7200(26) 0.4774(11) 0.2205(10) 0.044(5) Uiso 1 calc R .
H32C H 0.6402(6) 0.4904(7) 0.1632(27) 0.044(5) Uiso 1 calc R .
C33 C 0.7141(8) 0.3561(5) 0.2085(7) 0.092(5) Uiso 1 d . .
H33A H 0.7532(19) 0.3688(11) 0.2503(18) 0.044(5) Uiso 1 calc R .
H33B H 0.7439(22) 0.3484(16) 0.1662(11) 0.044(5) Uiso 1 calc R .
H33C H 0.6860(8) 0.3186(8) 0.2210(26) 0.044(5) Uiso 1 calc R .
C34 C 0.4320(7) 0.3993(4) -0.0192(6) 0.036(3) Uiso 1 d . .
H34A H 0.4340(7) 0.3976(4) 0.0326(6) 0.031(5) Uiso 1 calc R .
C35 C 0.5047(6) 0.4169(4) -0.1248(5) 0.044(3) Uiso 1 d . .
H35A H 0.5579(14) 0.4006(21) -0.1356(5) 0.044(5) Uiso 1 calc R .
H35B H 0.4990(31) 0.4593(5) -0.1417(7) 0.044(5) Uiso 1 calc R .
H35C H 0.4599(19) 0.3922(19) -0.1499(5) 0.044(5) Uiso 1 calc R .
C36 C 0.5720(8) 0.4284(6) -0.0015(6) 0.086(5) Uiso 1 d . .
H36A H 0.6023(17) 0.4612(17) -0.0229(14) 0.044(5) Uiso 1 calc R .
H36B H 0.6069(16) 0.3919(9) 0.0053(22) 0.044(5) Uiso 1 calc R .
H36C H 0.5569(8) 0.4417(22) 0.0460(11) 0.044(5) Uiso 1 calc R .
C37 C 0.4042(7) 0.1926(5) -0.0887(6) 0.048(3) Uiso 1 d . .
H37A H 0.3932(7) 0.2260(5) -0.0584(6) 0.031(5) Uiso 1 calc R .
C38 C 0.4902(7) 0.1483(5) -0.1723(6) 0.069(4) Uiso 1 d . .
H38A H 0.5196(28) 0.1658(7) -0.2108(16) 0.044(5) Uiso 1 calc R .
H38B H 0.4375(7) 0.1311(16) -0.1941(21) 0.044(5) Uiso 1 calc R .
H38C H 0.5238(27) 0.1160(12) -0.1468(8) 0.044(5) Uiso 1 calc R .
C39 C 0.5269(6) 0.2497(5) -0.1066(5) 0.065(3) Uiso 1 d . .
H39A H 0.5399(25) 0.2669(14) -0.1530(6) 0.044(5) Uiso 1 calc R .
H39B H 0.5782(14) 0.2383(7) -0.0764(22) 0.044(5) Uiso 1 calc R .
H39C H 0.4975(13) 0.2803(10) -0.0806(24) 0.044(5) Uiso 1 calc R .
C40 C 0.4988(7) 0.0601(5) 0.0911(6) 0.041(3) Uiso 1 d . .
H40A H 0.4638(7) 0.0886(5) 0.0636(6) 0.031(5) Uiso 1 calc R .
C41 C 0.5984(8) 0.0823(6) 0.0073(6) 0.077(4) Uiso 1 d . .
H41A H 0.6051(31) 0.0528(6) -0.0316(11) 0.044(5) Uiso 1 calc R .
H41B H 0.6505(17) 0.1041(19) 0.0206(9) 0.044(5) Uiso 1 calc R .
H41C H 0.5550(16) 0.1117(17) -0.0099(17) 0.044(5) Uiso 1 calc R .
C42 C 0.6319(7) 0.0060(5) 0.1091(6) 0.063(4) Uiso 1 d . .
H42B H 0.6808(15) 0.0274(6) 0.1328(23) 0.044(5) Uiso 1 calc R .
H42C H 0.6487(25) -0.0239(14) 0.0741(7) 0.044(5) Uiso 1 calc R .
H42D H 0.6042(12) -0.0151(16) 0.1463(19) 0.044(5) Uiso 1 calc R .
C43 C 0.9343(7) 0.1719(5) 0.2125(5) 0.040(3) Uiso 1 d . .
H43A H 0.9603(7) 0.2100(5) 0.2053(5) 0.031(5) Uiso 1 calc R .
C44 C 0.8239(7) 0.2306(5) 0.2469(6) 0.075(4) Uiso 1 d . .
H44A H 0.8012(26) 0.2301(9) 0.2938(13) 0.044(5) Uiso 1 calc R .
H44B H 0.7794(20) 0.2384(11) 0.2073(15) 0.044(5) Uiso 1 calc R .
H44C H 0.8656(9) 0.2629(6) 0.2474(25) 0.044(5) Uiso 1 calc R .
C45 C 0.8129(6) 0.1186(4) 0.2455(5) 0.038(3) Uiso 1 d . .
H45A H 0.7633(16) 0.1184(12) 0.2097(18) 0.044(5) Uiso 1 calc R .
H45B H 0.7968(26) 0.1184(12) 0.2951(10) 0.044(5) Uiso 1 calc R .
H45C H 0.8462(12) 0.0823(4) 0.2384(26) 0.044(5) Uiso 1 calc R .
N18 N 0.3927(8) 0.1087(6) 0.6223(8) 0.100(4) Uiso 1 d . .
O22 O 0.3930(5) 0.0776(4) 0.6798(4) 0.072(3) Uiso 1 d . .
O23 O 0.4184(5) 0.1646(4) 0.6335(4) 0.091(3) Uiso 1 d . .
O24 O 0.3731(7) 0.0890(6) 0.5650(7) 0.156(5) Uiso 1 d . .
N19 N 0.2783(8) 0.2685(6) 0.4722(7) 0.041(2) Uiso 1 d . .
C46 C 0.2974(10) 0.2852(8) 0.5399(9) 0.041(2) Uiso 1 d . .
H46A H 0.3063(10) 0.2549(8) 0.5770(9) 0.041(2) Uiso 1 calc R .
O25 O 0.3036(7) 0.3359(5) 0.5558(6) 0.041(2) Uiso 1 d . .
C47 C 0.2657(10) 0.3122(7) 0.4232(8) 0.041(2) Uiso 1 d . .
H47A H 0.2082(17) 0.3108(25) 0.4006(33) 0.044(5) Uiso 1 calc R .
H47B H 0.3027(37) 0.3065(23) 0.3856(26) 0.044(5) Uiso 1 calc R .
H47C H 0.2766(50) 0.3519(7) 0.4471(12) 0.044(5) Uiso 1 calc R .
C48 C 0.2784(11) 0.2076(7) 0.4601(9) 0.041(2) Uiso 1 d . .
H48A H 0.2287(27) 0.1894(9) 0.4762(43) 0.044(5) Uiso 1 calc R .
H48B H 0.3274(28) 0.1893(9) 0.4877(38) 0.044(5) Uiso 1 calc R .
H48C H 0.2791(54) 0.1998(7) 0.4078(11) 0.044(5) Uiso 1 calc R .

loop_
_atom_type_symbol
_atom_type_description
_atom_type_scat_dispersion_real
_atom_type_scat_dispersion_imag
_atom_type_scat_source
C C 0.0033 0.0016 'International Tables Vol C Tables 4.2.6.8 and 6.1.1.4'
H H 0.0000 0.0000 'International Tables Vol C Tables 4.2.6.8 and 6.1.1.4'
N N 0.0061 0.0033 'International Tables Vol C Tables 4.2.6.8 and 6.1.1.4'
O O 0.0106 0.0060 'International Tables Vol C Tables 4.2.6.8 and 6.1.1.4'
Cu Cu 0.3201 1.2651 'International Tables Vol C Tables 4.2.6.8 and 6.1.1.4'
Eu Eu -0.1578 3.6682 'International Tables Vol C Tables 4.2.6.8 and 6.1.1.4'

loop_
_geom_angle_atom_site_label_1
_geom_angle_atom_site_label_2
_geom_angle_atom_site_label_3
_geom_angle
_geom_angle_site_symmetry_1
_geom_angle_site_symmetry_3
_geom_angle_publ_flag
O4 Eu1 O10 143.6(2) . . ?
O4 Eu1 O6 70.7(2) . . ?
O10 Eu1 O6 142.7(2) . . ?
O4 Eu1 O8 143.6(2) . . ?
O10 Eu1 O8 70.9(2) . . ?
O6 Eu1 O8 73.0(2) . . ?
O4 Eu1 O2 74.1(2) . . ?
O10 Eu1 O2 73.8(2) . . ?
O6 Eu1 O2 143.4(2) . . ?
O8 Eu1 O2 142.2(2) . . ?
O4 Eu1 O14 93.7(2) . . ?
O10 Eu1 O14 86.3(2) . . ?
O6 Eu1 O14 74.6(2) . . ?
O8 Eu1 O14 73.4(2) . . ?
O2 Eu1 O14 117.5(2) . . ?
O4 Eu1 O12 71.5(2) . . ?
O10 Eu1 O12 119.0(2) . . ?
O6 Eu1 O12 79.4(2) . . ?
O8 Eu1 O12 105.1(2) . . ?
O2 Eu1 O12 80.6(2) . . ?
O14 Eu1 O12 153.2(2) . . ?
O4 Eu1 O11 119.8(2) . . ?
O10 Eu1 O11 70.8(2) . . ?
O6 Eu1 O11 108.7(2) . . ?
O8 Eu1 O11 75.4(2) . . ?
O2 Eu1 O11 80.8(2) . . ?
O14 Eu1 O11 145.9(2) . . ?
O12 Eu1 O11 50.7(2) . . ?
O4 Eu1 O16 75.3(2) . . ?
O10 Eu1 O16 77.1(2) . . ?
O6 Eu1 O16 111.3(2) . . ?
O8 Eu1 O16 115.8(2) . . ?
O2 Eu1 O16 67.7(2) . . ?
O14 Eu1 O16 50.0(2) . . ?
O12 Eu1 O16 139.1(2) . . ?
O11 Eu1 O16 140.1(2) . . ?
O9 Cu1 O10 86.6(2) . . ?
O9 Cu1 N2 176.4(3) . . ?
O10 Cu1 N2 92.6(3) . . ?
O9 Cu1 N1 99.1(3) . . ?
O10 Cu1 N1 171.1(3) . . ?
N2 Cu1 N1 82.2(3) . . ?
O1 Cu2 N4 166.9(3) . . ?
O1 Cu2 O2 85.4(2) . . ?
N4 Cu2 O2 92.1(3) . . ?
O1 Cu2 N3 100.0(3) . . ?
N4 Cu2 N3 81.2(3) . . ?
O2 Cu2 N3 171.8(3) . . ?
O1 Cu2 O17 94.4(2) . . ?
N4 Cu2 O17 98.6(3) . . ?
O2 Cu2 O17 95.2(2) . . ?
N3 Cu2 O17 90.6(3) . . ?
O3 Cu3 O4 84.9(2) . . ?
O3 Cu3 N6 168.5(3) . . ?
O4 Cu3 N6 89.3(3) . . ?
O3 Cu3 N5 102.7(3) . . ?
O4 Cu3 N5 167.1(3) . . ?
N6 Cu3 N5 81.3(3) . . ?
O3 Cu3 O18 93.6(2) . . ?
O4 Cu3 O18 98.6(2) . . ?
N6 Cu3 O18 97.1(3) . . ?
N5 Cu3 O18 91.4(3) . . ?
N8 Cu4 O6 90.6(3) . . ?
N8 Cu4 O5 166.4(3) . . ?
O6 Cu4 O5 86.0(2) . . ?
N8 Cu4 N7 81.7(3) . . ?
O6 Cu4 N7 165.7(3) . . ?
O5 Cu4 N7 98.8(3) . . ?
N8 Cu4 O19 99.1(3) . . ?
O6 Cu4 O19 96.1(2) . . ?
O5 Cu4 O19 94.3(2) . . ?
N7 Cu4 O19 97.0(3) . . ?
N10 Cu5 O7 160.6(3) . . ?
N10 Cu5 O8 90.0(3) . . ?
O7 Cu5 O8 86.2(2) . . ?
N10 Cu5 N9 80.5(3) . . ?
O7 Cu5 N9 101.9(3) . . ?
O8 Cu5 N9 170.2(3) . . ?
N10 Cu5 O20 103.4(3) . . ?
O7 Cu5 O20 95.9(2) . . ?
O8 Cu5 O20 96.0(2) . . ?
N9 Cu5 O20 88.7(3) . . ?
C6 O1 Cu2 105.5(6) . . ?
N2 O2 Cu2 105.6(5) . . ?
N2 O2 Eu1 123.4(5) . . ?
Cu2 O2 Eu1 122.8(3) . . ?
C12 O3 Cu3 105.4(6) . . ?
N4 O4 Cu3 106.6(4) . . ?
N4 O4 Eu1 124.0(4) . . ?
Cu3 O4 Eu1 129.3(3) . . ?
C18 O5 Cu4 103.0(6) . . ?
N6 O6 Cu4 105.8(4) . . ?
N6 O6 Eu1 127.0(4) . . ?
Cu4 O6 Eu1 126.4(3) . . ?
C24 O7 Cu5 104.6(6) . . ?
N8 O8 Cu5 105.7(4) . . ?
N8 O8 Eu1 122.8(5) . . ?
Cu5 O8 Eu1 127.7(3) . . ?
C30 O9 Cu1 104.1(5) . . ?
N10 O10 Cu1 107.6(5) . . ?
N10 O10 Eu1 126.6(5) . . ?
Cu1 O10 Eu1 125.5(3) . . ?
N11 O11 Eu1 95.5(6) . . ?
N11 O12 Eu1 95.8(5) . . ?
N12 O14 Eu1 98.7(5) . . ?
N12 O16 Eu1 94.3(5) . . ?
C31 O17 Cu2 113.0(6) . . ?
C34 O18 Cu3 117.4(6) . . ?
C37 O19 Cu4 117.4(7) . . ?
C40 O20 Cu5 120.7(7) . . ?
C1 N1 C5 119.7(8) . . ?
C1 N1 Cu1 129.3(7) . . ?
C5 N1 Cu1 111.0(6) . . ?
C6 N2 O2 116.0(8) . . ?
C6 N2 Cu1 117.1(6) . . ?
O2 N2 Cu1 124.3(6) . . ?
C7 N3 C11 119.3(8) . . ?
C7 N3 Cu2 129.1(6) . . ?
C11 N3 Cu2 111.6(6) . . ?
C12 N4 O4 115.9(7) . . ?
C12 N4 Cu2 119.1(6) . . ?
O4 N4 Cu2 124.8(5) . . ?
C13 N5 C17 119.2(8) . . ?
C13 N5 Cu3 128.9(6) . . ?
C17 N5 Cu3 111.4(6) . . ?
C18 N6 O6 116.8(8) . . ?
C18 N6 Cu3 119.8(7) . . ?
O6 N6 Cu3 123.4(5) . . ?
C19 N7 C23 120.6(8) . . ?
C19 N7 Cu4 129.5(6) . . ?
C23 N7 Cu4 109.8(6) . . ?
C24 N8 O8 115.3(8) . . ?
C24 N8 Cu4 120.3(7) . . ?
O8 N8 Cu4 124.4(5) . . ?
C25 N9 C29 115.7(8) . . ?
C25 N9 Cu5 131.8(7) . . ?
C29 N9 Cu5 112.4(5) . . ?
C30 N10 O10 113.5(8) . . ?
C30 N10 Cu5 121.7(7) . . ?
O10 N10 Cu5 124.9(6) . . ?
O13 N11 O11 119.8(10) . . ?
O13 N11 O12 122.8(10) . . ?
O11 N11 O12 117.3(8) . . ?
O15 N12 O14 123.9(8) . . ?
O15 N12 O16 119.1(8) . . ?
O14 N12 O16 116.9(7) . . ?
C31 N13 C32 122.8(8) . . ?
C31 N13 C33 120.5(9) . . ?
C32 N13 C33 116.4(9) . . ?
C34 N14 C36 119.2(9) . . ?
C34 N14 C35 122.4(8) . . ?
C36 N14 C35 118.4(9) . . ?
C37 N15 C38 118.3(10) . . ?
C37 N15 C39 117.5(9) . . ?
C38 N15 C39 123.9(8) . . ?
C40 N16 C41 118.4(10) . . ?
C40 N16 C42 121.3(9) . . ?
C41 N16 C42 120.2(9) . . ?
C43 N17 C44 118.8(9) . . ?
C43 N17 C45 123.5(9) . . ?
C44 N17 C45 117.6(8) . . ?
N1 C1 C2 122.4(10) . . ?
C3 C2 C1 120.1(10) . . ?
C2 C3 C4 118.2(9) . . ?
C3 C4 C5 120.0(9) . . ?
N1 C5 C4 119.6(8) . . ?
N1 C5 C6 116.0(8) . . ?
C4 C5 C6 124.3(9) . . ?
N2 C6 O1 126.5(9) . . ?
N2 C6 C5 111.3(8) . . ?
O1 C6 C5 122.1(9) . . ?
N3 C7 C8 121.2(9) . . ?
C9 C8 C7 121.3(9) . . ?
C8 C9 C10 117.4(9) . . ?
C11 C10 C9 121.2(9) . . ?
C10 C11 N3 119.6(9) . . ?
C10 C11 C12 126.2(9) . . ?
N3 C11 C12 114.1(8) . . ?
N4 C12 O3 127.0(9) . . ?
N4 C12 C11 113.1(8) . . ?
O3 C12 C11 119.9(9) . . ?
N5 C13 C14 122.2(9) . . ?
C15 C14 C13 117.1(9) . . ?
C14 C15 C16 121.6(9) . . ?
C15 C16 C17 117.6(9) . . ?
N5 C17 C16 122.1(9) . . ?
N5 C17 C18 114.8(8) . . ?
C16 C17 C18 123.1(9) . . ?
N6 C18 O5 128.4(10) . . ?
N6 C18 C17 112.5(8) . . ?
O5 C18 C17 119.1(9) . . ?
N7 C19 C20 121.7(9) . . ?
C21 C20 C19 120.3(9) . . ?
C20 C21 C22 118.5(9) . . ?
C23 C22 C21 120.3(9) . . ?
C22 C23 N7 118.5(8) . . ?
C22 C23 C24 124.7(9) . . ?
N7 C23 C24 116.8(8) . . ?
N8 C24 O7 128.2(10) . . ?
N8 C24 C23 111.4(8) . . ?
O7 C24 C23 120.3(9) . . ?
N9 C25 C26 123.4(10) . . ?
C25 C26 C27 120.5(9) . . ?
C28 C27 C26 117.2(10) . . ?
C27 C28 C29 121.6(10) . . ?
N9 C29 C28 121.7(8) . . ?
N9 C29 C30 114.0(8) . . ?
C28 C29 C30 124.3(9) . . ?
N10 C30 O9 127.8(9) . . ?
N10 C30 C29 111.1(8) . . ?
O9 C30 C29 121.1(8) . . ?
O17 C31 N13 124.7(10) . . ?
O18 C34 N14 123.5(10) . . ?
O19 C37 N15 126.5(11) . . ?
O20 C40 N16 123.8(11) . . ?
O21 C43 N17 124.3(10) . . ?
O24 N18 O22 123.0(15) . . ?
O24 N18 O23 123.1(15) . . ?
O22 N18 O23 114.0(13) . . ?
C46 N19 C47 116.9(15) . . ?
C46 N19 C48 115.5(16) . . ?
C47 N19 C48 127.5(15) . . ?
O25 C46 N19 121.3(17) . . ?

loop_
_geom_bond_atom_site_label_1
_geom_bond_atom_site_label_2
_geom_bond_distance
_geom_bond_site_symmetry_2
_geom_bond_publ_flag
Eu1 O4 2.404(5) . ?
Eu1 O10 2.421(6) . ?
Eu1 O6 2.429(5) . ?
Eu1 O8 2.438(5) . ?
Eu1 O2 2.443(6) . ?
Eu1 O14 2.472(6) . ?
Eu1 O12 2.511(6) . ?
Eu1 O11 2.525(6) . ?
Eu1 O16 2.562(6) . ?
Cu1 O9 1.907(6) . ?
Cu1 O10 1.919(6) . ?
Cu1 N2 1.945(7) . ?
Cu1 N1 1.963(7) . ?
Cu2 O1 1.937(6) . ?
Cu2 N4 1.946(7) . ?
Cu2 O2 1.953(6) . ?
Cu2 N3 1.990(7) . ?
Cu2 O17 2.342(6) . ?
Cu3 O3 1.928(6) . ?
Cu3 O4 1.943(6) . ?
Cu3 N6 1.944(7) . ?
Cu3 N5 2.013(7) . ?
Cu3 O18 2.281(6) . ?
Cu4 N8 1.947(7) . ?
Cu4 O6 1.949(6) . ?
Cu4 O5 1.956(6) . ?
Cu4 N7 1.992(7) . ?
Cu4 O19 2.302(6) . ?
Cu5 N10 1.907(8) . ?
Cu5 O7 1.937(6) . ?
Cu5 O8 1.944(6) . ?
Cu5 N9 1.995(7) . ?
Cu5 O20 2.273(6) . ?
O1 C6 1.277(10) . ?
O2 N2 1.398(8) . ?
O3 C12 1.277(9) . ?
O4 N4 1.370(8) . ?
O5 C18 1.303(9) . ?
O6 N6 1.381(8) . ?
O7 C24 1.280(9) . ?
O8 N8 1.407(8) . ?
O9 C30 1.310(9) . ?
O10 N10 1.389(8) . ?
O11 N11 1.256(10) . ?
O12 N11 1.270(9) . ?
O13 N11 1.243(9) . ?
O14 N12 1.250(8) . ?
O15 N12 1.231(8) . ?
O16 N12 1.250(9) . ?
O17 C31 1.209(10) . ?
O18 C34 1.230(10) . ?
O19 C37 1.237(11) . ?
O20 C40 1.202(10) . ?
O21 C43 1.235(10) . ?
N1 C1 1.317(10) . ?
N1 C5 1.345(11) . ?
N2 C6 1.255(10) . ?
N3 C7 1.329(10) . ?
N3 C11 1.373(10) . ?
N4 C12 1.239(10) . ?
N5 C13 1.329(10) . ?
N5 C17 1.334(10) . ?
N6 C18 1.222(11) . ?
N7 C19 1.316(10) . ?
N7 C23 1.390(10) . ?
N8 C24 1.245(10) . ?
N9 C25 1.353(10) . ?
N9 C29 1.362(10) . ?
N10 C30 1.256(10) . ?
N13 C31 1.361(11) . ?
N13 C32 1.425(11) . ?
N13 C33 1.428(12) . ?
N14 C34 1.345(11) . ?
N14 C36 1.387(12) . ?
N14 C35 1.423(10) . ?
N15 C37 1.361(12) . ?
N15 C38 1.439(11) . ?
N15 C39 1.464(12) . ?
N16 C40 1.366(11) . ?
N16 C41 1.450(12) . ?
N16 C42 1.456(11) . ?
N17 C43 1.317(11) . ?
N17 C44 1.421(12) . ?
N17 C45 1.447(10) . ?
C1 C2 1.361(11) . ?
C2 C3 1.359(12) . ?
C3 C4 1.372(11) . ?
C4 C5 1.399(11) . ?
C5 C6 1.509(12) . ?
C7 C8 1.368(11) . ?
C8 C9 1.348(11) . ?
C9 C10 1.385(11) . ?
C10 C11 1.362(11) . ?
C11 C12 1.512(12) . ?
C13 C14 1.398(12) . ?
C14 C15 1.356(11) . ?
C15 C16 1.373(11) . ?
C16 C17 1.379(11) . ?
C17 C18 1.549(12) . ?
C19 C20 1.380(11) . ?
C20 C21 1.357(11) . ?
C21 C22 1.402(11) . ?
C22 C23 1.387(11) . ?
C23 C24 1.493(12) . ?
C25 C26 1.357(12) . ?
C26 C27 1.375(12) . ?
C27 C28 1.338(11) . ?
C28 C29 1.385(11) . ?
C29 C30 1.517(11) . ?
N18 O24 1.149(14) . ?
N18 O22 1.256(12) . ?
N18 O23 1.300(12) . ?
N19 C46 1.30(2) . ?
N19 C47 1.31(2) . ?
N19 C48 1.35(2) . ?
C46 O25 1.15(2) . ?
